data_4108594
loop_
_publ_author_name
'Shuichi Hiraoka'
'Koji Harano'
'Motoo Shiro'
'Mitsuhiko Shionoya'

_publ_contact_author_email shionoya@chem.s.u-tokyo.ac.jp
_publ_contact_author_fax ' +81-3-5841-8060 '
_publ_contact_author_name 'Mistuhiko Shionoya'
_publ_contact_author_phone ' +81-3-5841-8060 '
_publ_section_title
;
 A Self-Assembled Organic Capsule Formed from the Union of Six
 Hexagram-Shaped Amphiphile Molecules
;
_journal_name_full 'Journal of the American Chemical Society'
_journal_page_first 14368
_journal_page_last 14369
_journal_paper_doi 10.1021/ja804885k
_journal_volume 130
_journal_year 2008
_chemical_formula_moiety '6(C60 H45 N3), 16(C2 H3 N) '
_chemical_formula_sum 'C392 H318 N34'
_chemical_formula_weight 5505.05
_space_group_IT_number 2
_symmetry_cell_setting triclinic
_symmetry_Int_Tables_number 2
_symmetry_space_group_name_Hall '-P 1'
_symmetry_space_group_name_H-M 'P -1'
_audit_creation_date 2008-06-18
_audit_creation_method 'by CrystalStructure 3.8'
_cell_angle_alpha 70.590(3)
_cell_angle_beta 85.200(3)
_cell_angle_gamma 64.466(3)
_cell_formula_units_Z 1
_cell_length_a 20.0400(9)
_cell_length_b 21.6580(11)
_cell_length_c 21.7027(10)
_cell_measurement_reflns_used 61056
_cell_measurement_temperature 93.1
_cell_measurement_theta_max 68.3
_cell_measurement_theta_min 3.0
_cell_volume 7996.8(7)
_computing_cell_refinement 'PROCESS-AUTO (Rigaku, 1998)'
_computing_data_collection 'PROCESS-AUTO (Rigaku, 1998)'
_computing_data_reduction 'CrystalStructure (Rigaku & RAC 2007)'
_computing_molecular_graphics 'ORTEP (Johnson, 1976)'
_computing_publication_material 'CrystalStructure (Rigaku & RAC 2007)'
_computing_structure_refinement 'SHELXL97 (Sheldrick, 1997)'
_computing_structure_solution 'SIR2002 (Burla, 2003)'
_diffrn_detector_area_resol_mean 10.00
_diffrn_measured_fraction_theta_full 0.986
_diffrn_measured_fraction_theta_max 0.986
_diffrn_measurement_device_type 'Rigaku RAXIS-RAPID'
_diffrn_measurement_method \w
_diffrn_radiation_type 'Cu K\a'
_diffrn_radiation_wavelength 1.54187
_diffrn_reflns_av_R_equivalents 0.087
_diffrn_reflns_limit_h_max 20
_diffrn_reflns_limit_h_min -20
_diffrn_reflns_limit_k_max 21
_diffrn_reflns_limit_k_min -21
_diffrn_reflns_limit_l_max 21
_diffrn_reflns_limit_l_min -21
_diffrn_reflns_number 65890
_diffrn_reflns_theta_full 50.50
_diffrn_reflns_theta_max 50.50
_exptl_absorpt_coefficient_mu 0.517
_exptl_absorpt_correction_T_max 0.950
_exptl_absorpt_correction_T_min 0.870
_exptl_absorpt_correction_type multi-scan
_exptl_absorpt_process_details
;
    Higashi, T. (1995). Program for Absorption Correction.
    Rigaku Corporation, Tokyo, Japan.
;
_exptl_crystal_colour colorless
_exptl_crystal_density_diffrn 1.143
_exptl_crystal_description block
_exptl_crystal_F_000 2908.00
_exptl_crystal_size_max 0.30
_exptl_crystal_size_mid 0.25
_exptl_crystal_size_min 0.10
_refine_diff_density_max 1.00
_refine_diff_density_min -0.50
_refine_ls_extinction_method none
_refine_ls_goodness_of_fit_ref 1.538
_refine_ls_hydrogen_treatment constr
_refine_ls_number_parameters 1425
_refine_ls_number_reflns 16574
_refine_ls_R_factor_gt 0.1452
_refine_ls_shift/su_max 0.0030
_refine_ls_structure_factor_coef Fsqd
_refine_ls_weighting_details 'w = 1/[\s^2^(Fo^2^)+(0.2000P)^2^+0.0000P] where P=(Fo^2^+2Fc^2^)/3'
_refine_ls_weighting_scheme calc
_refine_ls_wR_factor_ref 0.4273
_reflns_number_gt 10735
_reflns_number_total 16574
_reflns_threshold_expression F^2^>2.0\s(F^2^)
_cod_data_source_file ja804885k_si_003.cif
_cod_data_source_block '_RGK1158'
_cod_original_cell_volume 7996.7(7)
_cod_original_formula_sum 'C392 H318 N34 '
_cod_database_code 4108594

loop_
_symmetry_equiv_pos_site_id
_symmetry_equiv_pos_as_xyz
1 +X,+Y,+Z
2 -X,-Y,-Z

loop_
_atom_site_label
_atom_site_type_symbol
_atom_site_fract_x
_atom_site_fract_y
_atom_site_fract_z
_atom_site_U_iso_or_equiv
_atom_site_adp_type
_atom_site_occupancy
_atom_site_symmetry_multiplicity
_atom_site_calc_flag
_atom_site_refinement_flags
_atom_site_disorder_assembly
_atom_site_disorder_group
C1 C 0.5519(4) 0.2973(4) 0.8473(3) 0.0804(19) Uani 1 1 d . . .
C2 C 0.4934(4) 0.3571(5) 0.8564(3) 0.084(2) Uani 1 1 d . . .
C3 C 0.5049(4) 0.4197(4) 0.8514(3) 0.085(2) Uani 1 1 d . . .
C4 C 0.5763(4) 0.4173(4) 0.8416(3) 0.0773(19) Uani 1 1 d . . .
C5 C 0.6341(4) 0.3571(5) 0.8364(3) 0.090(2) Uani 1 1 d D . .
C6 C 0.6222(4) 0.2951(5) 0.8369(3) 0.089(2) Uani 1 1 d . . .
C7 C 0.5399(3) 0.2310(3) 0.8508(3) 0.096(2) Uani 1 1 d G . .
C8 C 0.5353(3) 0.1840(4) 0.9110(2) 0.111(3) Uani 1 1 d G . .
H8 H 0.5411 0.1921 0.9503 0.133 Uiso 1 1 calc R . .
C9 C 0.5222(3) 0.1251(3) 0.9139(2) 0.118(3) Uani 1 1 d G . .
H9 H 0.5191 0.0930 0.9551 0.142 Uiso 1 1 calc R . .
C10 C 0.5138(3) 0.1132(3) 0.8565(3) 0.094(2) Uani 1 1 d G . .
C11 C 0.5184(3) 0.1603(3) 0.7962(3) 0.094(2) Uani 1 1 d G . .
H11 H 0.5126 0.1521 0.7570 0.113 Uiso 1 1 calc R . .
C12 C 0.5315(3) 0.2191(3) 0.7934(2) 0.084(2) Uani 1 1 d G . .
H12 H 0.5346 0.2513 0.7522 0.101 Uiso 1 1 calc R . .
C13 C 0.4570(4) 0.0284(5) 0.9103(3) 0.120(3) Uani 1 1 d G . .
H13 H 0.4412 0.0519 0.9423 0.144 Uiso 1 1 calc R . .
C14 C 0.4973(4) 0.0508(3) 0.8596(4) 0.108(3) Uani 1 1 d G . .
C15 C 0.5205(3) 0.0164(5) 0.8127(3) 0.105(2) Uani 1 1 d G . .
H15 H 0.5481 0.0317 0.7781 0.126 Uiso 1 1 calc R . .
C16 C 0.5034(4) -0.0405(4) 0.8165(4) 0.138(4) Uani 1 1 d G . .
H16 H 0.5193 -0.0640 0.7845 0.166 Uiso 1 1 calc R . .
C17 C 0.4631(5) -0.0629(3) 0.8672(6) 0.148(4) Uani 1 1 d G . .
H17 H 0.4514 -0.1018 0.8698 0.177 Uiso 1 1 calc R . .
N1 N 0.4399(3) -0.0285(5) 0.9141(4) 0.158(4) Uani 1 1 d G . .
C18 C 0.4187(2) 0.3598(3) 0.8749(2) 0.0905(19) Uani 1 1 d GU . .
C19 C 0.3663(3) 0.3737(3) 0.8280(2) 0.099(2) Uani 1 1 d GU . .
H19 H 0.3775 0.3817 0.7834 0.119 Uiso 1 1 calc R . .
C20 C 0.2974(2) 0.3757(3) 0.8463(3) 0.108(2) Uani 1 1 d GU . .
H20 H 0.2616 0.3852 0.8143 0.130 Uiso 1 1 calc R . .
C21 C 0.2809(2) 0.3639(3) 0.9116(3) 0.115(2) Uani 1 1 d GU . .
C22 C 0.3333(3) 0.3500(3) 0.9585(2) 0.115(2) Uani 1 1 d GU . .
H22 H 0.3221 0.3419 1.0030 0.138 Uiso 1 1 calc R . .
C23 C 0.4022(2) 0.3479(3) 0.9401(2) 0.100(2) Uani 1 1 d GU . .
H23 H 0.4380 0.3385 0.9722 0.120 Uiso 1 1 calc R . .
C24 C 0.2035(5) 0.3704(6) 0.9310(5) 0.136(3) Uani 1 1 d U . .
H24A H 0.2011 0.3609 0.9784 0.163 Uiso 1 1 calc R . .
H24B H 0.1935 0.3351 0.9192 0.163 Uiso 1 1 calc R . .
H24C H 0.1664 0.4195 0.9079 0.163 Uiso 1 1 calc R . .
C25 C 0.4402(2) 0.4864(2) 0.8562(2) 0.0927(17) Uani 1 1 d GU . .
C26 C 0.4252(3) 0.5001(2) 0.91524(18) 0.107(2) Uani 1 1 d GU . .
H26 H 0.4559 0.4665 0.9537 0.129 Uiso 1 1 calc R . .
C27 C 0.3652(3) 0.5629(3) 0.91803(18) 0.110(2) Uani 1 1 d GU . .
H27 H 0.3549 0.5722 0.9584 0.132 Uiso 1 1 calc R . .
C28 C 0.3201(2) 0.6120(2) 0.8617(2) 0.0943(17) Uani 1 1 d GDU . .
C29 C 0.3351(2) 0.5984(2) 0.80266(19) 0.1048(19) Uani 1 1 d GU . .
H29 H 0.3044 0.6320 0.7642 0.126 Uiso 1 1 calc R . .
C30 C 0.3951(2) 0.5356(3) 0.79986(18) 0.1052(19) Uani 1 1 d GU . .
H30 H 0.4054 0.5263 0.7595 0.126 Uiso 1 1 calc R . .
C31 C 0.2494(5) 0.7065(6) 0.9160(5) 0.061(5) Uiso 0.377(10) 1 d PG A 1
H31 H 0.2897 0.6827 0.9482 0.073 Uiso 0.377(10) 1 calc PR A 1
C32 C 0.2540(5) 0.6832(5) 0.8627(6) 0.08(2) Uiso 0.377(10) 1 d PGD A 1
C33 C 0.1950(6) 0.7180(6) 0.8157(5) 0.065(5) Uiso 0.377(10) 1 d PG A 1
H33 H 0.1982 0.7021 0.7792 0.078 Uiso 0.377(10) 1 calc PR A 1
C34 C 0.1312(5) 0.7761(6) 0.8220(5) 0.097(7) Uiso 0.377(10) 1 d PG A 1
H34 H 0.0909 0.7998 0.7899 0.116 Uiso 0.377(10) 1 calc PR A 1
C35 C 0.1266(5) 0.7993(5) 0.8754(6) 0.083(6) Uiso 0.377(10) 1 d PG A 1
H35 H 0.0830 0.8390 0.8797 0.099 Uiso 0.377(10) 1 calc PR A 1
N2 N 0.1856(6) 0.7646(6) 0.9224(5) 0.087(8) Uiso 0.377(10) 1 d PG A 1
C31A C 0.2283(5) 0.6870(4) 0.9242(4) 0.084(4) Uiso 0.623(10) 1 d PG A 2
H31A H 0.2442 0.6462 0.9631 0.101 Uiso 0.623(10) 1 calc PR A 2
C32A C 0.2575(4) 0.6796(4) 0.8653(5) 0.107(18) Uiso 0.623(10) 1 d PGD A 2
C33A C 0.2344(5) 0.7393(5) 0.8083(4) 0.102(4) Uiso 0.623(10) 1 d PG A 2
H33A H 0.2543 0.7343 0.7680 0.123 Uiso 0.623(10) 1 calc PR A 2
C34A C 0.1820(6) 0.8064(4) 0.8102(4) 0.126(5) Uiso 0.623(10) 1 d PG A 2
H34A H 0.1661 0.8472 0.7713 0.152 Uiso 0.623(10) 1 calc PR A 2
C35A C 0.1528(5) 0.8137(4) 0.8691(5) 0.136(6) Uiso 0.623(10) 1 d PG A 2
H35A H 0.1170 0.8596 0.8705 0.163 Uiso 0.623(10) 1 calc PR A 2
N2A N 0.1760(6) 0.7540(5) 0.9261(4) 0.155(9) Uiso 0.623(10) 1 d PG A 2
C36 C 0.5888(3) 0.4815(3) 0.8402(3) 0.089(2) Uani 1 1 d G . .
C37 C 0.5996(4) 0.4882(4) 0.8997(2) 0.138(4) Uani 1 1 d G . .
H37 H 0.5979 0.4534 0.9396 0.165 Uiso 1 1 calc R . .
C38 C 0.6128(4) 0.5458(4) 0.9008(3) 0.146(4) Uani 1 1 d G . .
H38 H 0.6201 0.5503 0.9415 0.175 Uiso 1 1 calc R . .
C39 C 0.6153(3) 0.5967(3) 0.8424(4) 0.111(3) Uani 1 1 d G . .
C40 C 0.6045(3) 0.5900(3) 0.7829(3) 0.111(3) Uani 1 1 d G . .
H40 H 0.6062 0.6248 0.7430 0.133 Uiso 1 1 calc R . .
C41 C 0.5913(3) 0.5324(4) 0.7818(2) 0.101(2) Uani 1 1 d G . .
H41 H 0.5840 0.5278 0.7412 0.121 Uiso 1 1 calc R . .
C42 C 0.6254(6) 0.6617(6) 0.8435(5) 0.140(3) Uani 1 1 d . . .
H42A H 0.6331 0.6577 0.8889 0.168 Uiso 1 1 calc R . .
H42B H 0.5811 0.7061 0.8226 0.168 Uiso 1 1 calc R . .
H42C H 0.6687 0.6634 0.8196 0.168 Uiso 1 1 calc R . .
C43 C 0.7150(3) 0.3305(8) 0.8474(5) 0.072(5) Uiso 0.42(2) 1 d PGD B 3
C44 C 0.7516(4) 0.2970(9) 0.9093(5) 0.062(5) Uiso 0.42(2) 1 d PG B 3
H44 H 0.7286 0.2774 0.9458 0.075 Uiso 0.42(2) 1 calc PR B 3
C45 C 0.8218(4) 0.2923(8) 0.9180(4) 0.061(5) Uiso 0.42(2) 1 d PG B 3
H45 H 0.8468 0.2694 0.9604 0.073 Uiso 0.42(2) 1 calc PR B 3
C46 C 0.8553(4) 0.3211(7) 0.8647(5) 0.057(5) Uiso 0.42(2) 1 d PGD B 3
C47 C 0.8187(5) 0.3546(6) 0.8027(5) 0.056(5) Uiso 0.42(2) 1 d PG B 3
H47 H 0.8417 0.3742 0.7663 0.068 Uiso 0.42(2) 1 calc PR B 3
C48 C 0.7486(4) 0.3593(7) 0.7940(5) 0.058(5) Uiso 0.42(2) 1 d PG B 3
H48 H 0.7235 0.3821 0.7517 0.070 Uiso 0.42(2) 1 calc PR B 3
C43A C 0.7117(3) 0.3573(7) 0.8333(5) 0.064(4) Uiso 0.58(2) 1 d PGD B 4
C44A C 0.7467(4) 0.3353(8) 0.8945(4) 0.102(5) Uiso 0.58(2) 1 d PG B 4
H44A H 0.7231 0.3215 0.9330 0.122 Uiso 0.58(2) 1 calc PR B 4
C45A C 0.8162(5) 0.3336(9) 0.8994(5) 0.103(5) Uiso 0.58(2) 1 d PG B 4
H45A H 0.8401 0.3185 0.9413 0.124 Uiso 0.58(2) 1 calc PR B 4
C46A C 0.8508(4) 0.3538(8) 0.8431(6) 0.096(4) Uiso 0.58(2) 1 d PGD B 4
C47A C 0.8159(5) 0.3759(7) 0.7818(5) 0.111(5) Uiso 0.58(2) 1 d PG B 4
H47A H 0.8395 0.3897 0.7433 0.133 Uiso 0.58(2) 1 calc PR B 4
C48A C 0.7463(5) 0.3776(7) 0.7769(4) 0.093(5) Uiso 0.58(2) 1 d PG B 4
H48A H 0.7224 0.3926 0.7351 0.111 Uiso 0.58(2) 1 calc PR B 4
C49 C 0.9789(5) 0.2572(4) 0.9242(4) 0.095(4) Uiso 0.625(10) 1 d PG C 5
H49 H 0.9626 0.2218 0.9496 0.114 Uiso 0.625(10) 1 calc PR C 5
C50 C 0.9320(4) 0.3172(5) 0.8742(4) 0.094(4) Uiso 0.625(10) 1 d PGD C 5
C51 C 0.9558(5) 0.3690(4) 0.8370(4) 0.121(5) Uiso 0.625(10) 1 d PG C 5
H51 H 0.9237 0.4101 0.8028 0.146 Uiso 0.625(10) 1 calc PR C 5
C52 C 1.0265(5) 0.3607(5) 0.8498(4) 0.114(5) Uiso 0.625(10) 1 d PG C 5
H52 H 1.0428 0.3961 0.8244 0.136 Uiso 0.625(10) 1 calc PR C 5
C53 C 1.0734(4) 0.3007(5) 0.8998(5) 0.126(5) Uiso 0.625(10) 1 d PG C 5
H53 H 1.1218 0.2950 0.9086 0.152 Uiso 0.625(10) 1 calc PR C 5
N3 N 1.0496(4) 0.2489(4) 0.9370(4) 0.145(5) Uiso 0.625(10) 1 d PG C 5
C49A C 0.9678(9) 0.3317(8) 0.8983(6) 0.141(10) Uiso 0.375(10) 1 d PG C 6
H49A H 0.9569 0.3006 0.9360 0.169 Uiso 0.375(10) 1 calc PR C 6
C50A C 0.9222(6) 0.3640(8) 0.8410(7) 0.085(6) Uiso 0.375(10) 1 d PGD C 6
C51A C 0.9382(7) 0.4095(8) 0.7858(6) 0.091(6) Uiso 0.375(10) 1 d PG C 6
H51A H 0.9070 0.4315 0.7466 0.109 Uiso 0.375(10) 1 calc PR C 6
C52A C 0.9998(8) 0.4228(8) 0.7879(7) 0.123(8) Uiso 0.375(10) 1 d PG C 6
H52A H 1.0107 0.4539 0.7502 0.147 Uiso 0.375(10) 1 calc PR C 6
C53A C 1.0454(7) 0.3906(10) 0.8452(8) 0.147(10) Uiso 0.375(10) 1 d PG C 6
H53A H 1.0875 0.3996 0.8466 0.177 Uiso 0.375(10) 1 calc PR C 6
N3A N 1.0294(8) 0.3450(10) 0.9004(7) 0.149(8) Uiso 0.375(10) 1 d PG C 6
C54 C 0.6865(2) 0.2282(2) 0.8288(2) 0.095(2) Uani 1 1 d GU . .
C55 C 0.7166(3) 0.2316(2) 0.7684(2) 0.0914(19) Uani 1 1 d GU . .
H55 H 0.6959 0.2749 0.7321 0.110 Uiso 1 1 calc R . .
C56 C 0.7772(2) 0.1716(3) 0.7612(2) 0.096(2) Uani 1 1 d GU . .
H56 H 0.7979 0.1739 0.7199 0.116 Uiso 1 1 calc R . .
C57 C 0.8076(2) 0.1082(2) 0.8144(3) 0.098(2) Uani 1 1 d GU . .
C58 C 0.7774(3) 0.1048(2) 0.8748(2) 0.105(2) Uani 1 1 d GU . .
H58 H 0.7982 0.0615 0.9112 0.126 Uiso 1 1 calc R . .
C59 C 0.7168(3) 0.1648(3) 0.88202(19) 0.104(2) Uani 1 1 d GU . .
H59 H 0.6962 0.1625 0.9233 0.125 Uiso 1 1 calc R . .
C60 C 0.8722(4) 0.0399(5) 0.8068(4) 0.114(2) Uani 1 1 d U . .
H60A H 0.8875 0.0508 0.7618 0.137 Uiso 1 1 calc R . .
H60B H 0.8562 0.0010 0.8162 0.137 Uiso 1 1 calc R . .
H60C H 0.9140 0.0243 0.8374 0.137 Uiso 1 1 calc R . .
C61 C 0.8759(4) 0.4409(4) 0.5229(4) 0.0803(19) Uani 1 1 d . . .
C62 C 0.8845(3) 0.4234(4) 0.4645(4) 0.0803(19) Uani 1 1 d . . .
C63 C 0.8554(3) 0.4770(4) 0.4039(4) 0.0770(19) Uani 1 1 d . . .
C64 C 0.8223(3) 0.5509(4) 0.4019(4) 0.081(2) Uani 1 1 d . . .
C65 C 0.8160(3) 0.5681(4) 0.4587(4) 0.0793(19) Uani 1 1 d . . .
C66 C 0.8428(4) 0.5134(4) 0.5198(4) 0.0816(19) Uani 1 1 d . . .
C67 C 0.9048(3) 0.3815(2) 0.5893(2) 0.090(2) Uani 1 1 d G . .
C68 C 0.9643(3) 0.3758(3) 0.6231(3) 0.099(2) Uani 1 1 d G . .
H68 H 0.9851 0.4094 0.6056 0.119 Uiso 1 1 calc R . .
C69 C 0.9932(2) 0.3208(3) 0.6827(3) 0.110(3) Uani 1 1 d G . .
H69 H 1.0338 0.3169 0.7058 0.132 Uiso 1 1 calc R . .
C70 C 0.9626(3) 0.2716(3) 0.7084(2) 0.097(2) Uani 1 1 d G . .
C71 C 0.9032(3) 0.2774(3) 0.6746(3) 0.088(2) Uani 1 1 d G . .
H71 H 0.8823 0.2437 0.6921 0.106 Uiso 1 1 calc R . .
C72 C 0.8743(2) 0.3323(3) 0.6150(2) 0.0784(19) Uani 1 1 d G . .
H72 H 0.8337 0.3363 0.5919 0.094 Uiso 1 1 calc R . .
C73 C 1.0653(3) 0.1911(4) 0.7928(3) 0.138(3) Uani 1 1 d GU . .
H73 H 1.0914 0.2183 0.7692 0.166 Uiso 1 1 calc R . .
C74 C 0.9935(3) 0.2103(3) 0.7713(2) 0.114(2) Uani 1 1 d GU . .
C75 C 0.9554(3) 0.1704(4) 0.8058(3) 0.141(3) Uani 1 1 d GU . .
H75 H 0.9063 0.1835 0.7911 0.170 Uiso 1 1 calc R . .
C76 C 0.9892(4) 0.1113(3) 0.8619(3) 0.154(3) Uani 1 1 d GU . .
H76 H 0.9632 0.0841 0.8855 0.185 Uiso 1 1 calc R . .
C77 C 1.0610(4) 0.0921(3) 0.8834(3) 0.156(3) Uani 1 1 d GU . .
H77 H 1.0841 0.0517 0.9218 0.188 Uiso 1 1 calc R . .
N4 N 1.0991(3) 0.1320(4) 0.8489(3) 0.162(3) Uani 1 1 d GU . .
C78 C 0.9242(2) 0.3439(2) 0.4689(2) 0.085(2) Uani 1 1 d G . .
C79 C 0.88478(18) 0.3055(3) 0.4659(2) 0.090(2) Uani 1 1 d G . .
H79 H 0.8322 0.3288 0.4608 0.108 Uiso 1 1 calc R . .
C80 C 0.9223(3) 0.2331(3) 0.4704(3) 0.101(2) Uani 1 1 d G . .
H80 H 0.8954 0.2068 0.4684 0.121 Uiso 1 1 calc R . .
C81 C 0.9993(3) 0.1990(2) 0.4778(3) 0.100(2) Uani 1 1 d GU . .
C82 C 1.03877(18) 0.2374(3) 0.4808(3) 0.102(2) Uani 1 1 d GU . .
H82 H 1.0914 0.2141 0.4858 0.123 Uiso 1 1 calc R . .
C83 C 1.0012(2) 0.3099(2) 0.4763(3) 0.095(2) Uani 1 1 d GU . .
H83 H 1.0282 0.3361 0.4783 0.114 Uiso 1 1 calc R . .
C84 C 1.0365(5) 0.1207(4) 0.4844(4) 0.117(3) Uani 1 1 d U . .
H84A H 0.9992 0.1041 0.4805 0.140 Uiso 1 1 calc R . .
H84B H 1.0640 0.0926 0.5273 0.140 Uiso 1 1 calc R . .
H84C H 1.0709 0.1137 0.4498 0.140 Uiso 1 1 calc R . .
C85 C 0.8618(3) 0.4604(3) 0.3420(2) 0.0823(19) Uani 1 1 d G . .
C86 C 0.9298(2) 0.4383(3) 0.3145(3) 0.099(2) Uani 1 1 d G . .
H86 H 0.9725 0.4330 0.3357 0.118 Uiso 1 1 calc R . .
C87 C 0.9353(2) 0.4241(3) 0.2559(3) 0.100(2) Uani 1 1 d G . .
H87 H 0.9817 0.4090 0.2371 0.120 Uiso 1 1 calc R . .
C88 C 0.8728(3) 0.4319(3) 0.2249(2) 0.098(2) Uani 1 1 d G . .
C89 C 0.8049(2) 0.4539(3) 0.2524(3) 0.109(3) Uani 1 1 d G . .
H89 H 0.7622 0.4592 0.2312 0.131 Uiso 1 1 calc R . .
C90 C 0.7994(2) 0.4682(3) 0.3110(3) 0.095(2) Uani 1 1 d G . .
H90 H 0.7530 0.4832 0.3298 0.114 Uiso 1 1 calc R . .
C91 C 0.9475(3) 0.3643(3) 0.1513(3) 0.124(3) Uani 1 1 d G . .
H91 H 0.9873 0.3393 0.1841 0.148 Uiso 1 1 calc R . .
C92 C 0.8800(3) 0.4152(3) 0.1621(3) 0.114(3) Uani 1 1 d G . .
C93 C 0.8218(3) 0.4518(3) 0.1141(3) 0.117(3) Uani 1 1 d G . .
H93 H 0.7757 0.4865 0.1215 0.141 Uiso 1 1 calc R . .
C94 C 0.8311(4) 0.4374(4) 0.0553(3) 0.147(4) Uani 1 1 d G . .
H94 H 0.7913 0.4624 0.0225 0.176 Uiso 1 1 calc R . .
C95 C 0.8985(5) 0.3866(4) 0.0445(3) 0.142(3) Uani 1 1 d G . .
H95 H 0.9049 0.3768 0.0044 0.171 Uiso 1 1 calc R . .
N5 N 0.9568(3) 0.3500(3) 0.0926(4) 0.145(3) Uani 1 1 d G . .
C96 C 0.7900(3) 0.6120(2) 0.3373(2) 0.084(2) Uani 1 1 d G . .
C97 C 0.83582(19) 0.6319(3) 0.2910(3) 0.088(2) Uani 1 1 d G . .
H97 H 0.8882 0.6059 0.2988 0.106 Uiso 1 1 calc R . .
C98 C 0.8050(3) 0.6897(3) 0.2335(2) 0.097(2) Uani 1 1 d G . .
H98 H 0.8363 0.7032 0.2019 0.117 Uiso 1 1 calc R . .
C99 C 0.7285(3) 0.7276(2) 0.2221(2) 0.092(2) Uani 1 1 d G . .
C100 C 0.6827(2) 0.7078(2) 0.2683(3) 0.085(2) Uani 1 1 d G . .
H100 H 0.6304 0.7337 0.2606 0.102 Uiso 1 1 calc R . .
C101 C 0.7135(2) 0.6500(3) 0.3259(2) 0.084(2) Uani 1 1 d G . .
H101 H 0.6822 0.6364 0.3575 0.101 Uiso 1 1 calc R . .
C102 C 0.6958(5) 0.7904(4) 0.1579(4) 0.109(3) Uani 1 1 d . . .
H10A H 0.6415 0.8112 0.1569 0.131 Uiso 1 1 calc R . .
H10B H 0.7125 0.7724 0.1208 0.131 Uiso 1 1 calc R . .
H10C H 0.7124 0.8277 0.1548 0.131 Uiso 1 1 calc R . .
C103 C 0.7914(3) 0.6460(2) 0.4541(2) 0.0811(19) Uani 1 1 d G . .
C104 C 0.7252(2) 0.6840(3) 0.4779(2) 0.0821(19) Uani 1 1 d G . .
H104 H 0.6917 0.6627 0.4937 0.099 Uiso 1 1 calc R . .
C105 C 0.7080(2) 0.7531(3) 0.4788(2) 0.081(2) Uani 1 1 d G . .
H105 H 0.6628 0.7791 0.4951 0.098 Uiso 1 1 calc R . .
C106 C 0.7570(3) 0.7842(2) 0.4557(2) 0.082(2) Uani 1 1 d G . .
C107 C 0.8232(2) 0.7462(3) 0.4319(2) 0.084(2) Uani 1 1 d G . .
H107 H 0.8567 0.7675 0.4162 0.101 Uiso 1 1 calc R . .
C108 C 0.8404(2) 0.6771(3) 0.4311(2) 0.0807(19) Uani 1 1 d G . .
H108 H 0.8857 0.6511 0.4148 0.097 Uiso 1 1 calc R . .
C109 C 0.7018(3) 0.8752(3) 0.5124(2) 0.090(2) Uani 1 1 d G . .
H109 H 0.6820 0.8445 0.5412 0.108 Uiso 1 1 calc R . .
C110 C 0.7431(3) 0.8554(2) 0.4617(3) 0.0763(18) Uani 1 1 d G . .
C111 C 0.7721(2) 0.9004(3) 0.4196(2) 0.086(2) Uani 1 1 d G . .
H111 H 0.8003 0.8869 0.3850 0.103 Uiso 1 1 calc R . .
C112 C 0.7600(3) 0.9652(3) 0.4282(3) 0.089(2) Uani 1 1 d G . .
H112 H 0.7798 0.9959 0.3994 0.107 Uiso 1 1 calc R . .
C113 C 0.7187(3) 0.9850(2) 0.4788(3) 0.089(2) Uani 1 1 d G . .
H113 H 0.7104 1.0292 0.4847 0.107 Uiso 1 1 calc R . .
N6 N 0.6897(2) 0.9400(3) 0.5210(2) 0.1005(19) Uani 1 1 d G . .
C114 C 0.8327(3) 0.5333(3) 0.5823(2) 0.085(2) Uani 1 1 d G . .
C115 C 0.7821(3) 0.5186(3) 0.6255(3) 0.098(2) Uani 1 1 d G . .
H115 H 0.7536 0.4971 0.6157 0.117 Uiso 1 1 calc R . .
C116 C 0.7731(3) 0.5353(3) 0.6831(3) 0.104(2) Uani 1 1 d G . .
H116 H 0.7385 0.5252 0.7126 0.125 Uiso 1 1 calc R . .
C117 C 0.8148(3) 0.5667(3) 0.6974(2) 0.104(2) Uani 1 1 d G . .
C118 C 0.8655(3) 0.5814(3) 0.6542(3) 0.093(2) Uani 1 1 d G . .
H118 H 0.8940 0.6028 0.6640 0.112 Uiso 1 1 calc R . .
C119 C 0.8744(2) 0.5647(3) 0.5966(3) 0.091(2) Uani 1 1 d G . .
H119 H 0.9090 0.5747 0.5671 0.109 Uiso 1 1 calc R . .
C120 C 0.8078(6) 0.5806(5) 0.7632(5) 0.131(3) Uani 1 1 d . . .
H12A H 0.8407 0.6026 0.7660 0.157 Uiso 1 1 calc R . .
H12B H 0.8218 0.5346 0.7993 0.157 Uiso 1 1 calc R . .
H12C H 0.7564 0.6135 0.7664 0.157 Uiso 1 1 calc R . .
C121 C 0.6289(4) 0.1832(4) 0.4243(3) 0.0775(19) Uani 1 1 d . . .
C122 C 0.5729(4) 0.1686(4) 0.4599(3) 0.0789(19) Uani 1 1 d . . .
C123 C 0.5816(3) 0.1382(3) 0.5281(3) 0.0706(17) Uani 1 1 d . . .
C124 C 0.6488(4) 0.1212(3) 0.5606(3) 0.0715(18) Uani 1 1 d . . .
C125 C 0.7027(4) 0.1381(4) 0.5265(3) 0.0740(18) Uani 1 1 d . . .
C126 C 0.6948(4) 0.1690(4) 0.4572(3) 0.083(2) Uani 1 1 d . . .
C127 C 0.6359(6) 0.2033(5) 0.3513(3) 0.074(7) Uiso 0.408(13) 1 d PGD D 7
C128 C 0.6850(7) 0.1556(5) 0.3209(4) 0.075(5) Uiso 0.408(13) 1 d PG D 7
H128 H 0.7251 0.1125 0.3460 0.090 Uiso 0.408(13) 1 calc PR D 7
C129 C 0.6752(7) 0.1711(6) 0.2539(4) 0.076(5) Uiso 0.408(13) 1 d PG D 7
H129 H 0.7088 0.1385 0.2332 0.092 Uiso 0.408(13) 1 calc PR D 7
C130 C 0.6165(7) 0.2341(6) 0.2173(3) 0.090(16) Uiso 0.408(13) 1 d PGD D 7
C131 C 0.5675(6) 0.2817(6) 0.2476(4) 0.059(5) Uiso 0.408(13) 1 d PG D 7
H131 H 0.5273 0.3248 0.2225 0.071 Uiso 0.408(13) 1 calc PR D 7
C132 C 0.5772(6) 0.2663(6) 0.3146(4) 0.047(4) Uiso 0.408(13) 1 d PG D 7
H132 H 0.5437 0.2988 0.3353 0.056 Uiso 0.408(13) 1 calc PR D 7
C227 C 0.6155(5) 0.2089(4) 0.3487(2) 0.074(5) Uiso 0.592(13) 1 d PGD D 8
C228 C 0.6382(6) 0.1526(3) 0.3231(3) 0.078(4) Uiso 0.592(13) 1 d PG D 8
H228 H 0.6561 0.1039 0.3517 0.093 Uiso 0.592(13) 1 calc PR D 8
C229 C 0.6347(6) 0.1676(4) 0.2557(3) 0.092(4) Uiso 0.592(13) 1 d PG D 8
H229 H 0.6502 0.1291 0.2382 0.110 Uiso 0.592(13) 1 calc PR D 8
C230 C 0.6085(6) 0.2389(4) 0.2139(2) 0.077(10) Uiso 0.592(13) 1 d PGD D 8
C231 C 0.5858(6) 0.2952(3) 0.2395(3) 0.068(4) Uiso 0.592(13) 1 d PG D 8
H231 H 0.5678 0.3439 0.2110 0.082 Uiso 0.592(13) 1 calc PR D 8
C232 C 0.5893(6) 0.2802(4) 0.3069(3) 0.081(5) Uiso 0.592(13) 1 d PG D 8
H232 H 0.5737 0.3187 0.3244 0.097 Uiso 0.592(13) 1 calc PR D 8
C133 C 0.5632(5) 0.3150(5) 0.1039(4) 0.066(5) Uiso 0.46(2) 1 d PG E 9
H133 H 0.5403 0.3540 0.1209 0.079 Uiso 0.46(2) 1 calc PR E 9
C134 C 0.6027(5) 0.2449(6) 0.1461(3) 0.050(4) Uiso 0.46(2) 1 d PGD E 9
C135 C 0.6363(6) 0.1879(6) 0.1213(4) 0.060(4) Uiso 0.46(2) 1 d PG E 9
H135 H 0.6632 0.1399 0.1501 0.072 Uiso 0.46(2) 1 calc PR E 9
C136 C 0.6304(6) 0.2010(6) 0.0544(5) 0.071(5) Uiso 0.46(2) 1 d PG E 9
H136 H 0.6534 0.1620 0.0374 0.085 Uiso 0.46(2) 1 calc PR E 9
C137 C 0.5909(6) 0.2711(7) 0.0122(3) 0.068(5) Uiso 0.46(2) 1 d PG E 9
H137 H 0.5869 0.2801 -0.0336 0.082 Uiso 0.46(2) 1 calc PR E 9
N7 N 0.5574(5) 0.3281(6) 0.0370(4) 0.080(5) Uiso 0.46(2) 1 d PG E 9
C233 C 0.5640(6) 0.3329(6) 0.0991(5) 0.126(6) Uiso 0.54(2) 1 d PGU E 10
H233 H 0.5351 0.3688 0.1184 0.151 Uiso 0.54(2) 1 calc PR E 10
C234 C 0.6108(6) 0.2636(7) 0.1385(3) 0.081(4) Uiso 0.54(2) 1 d PGDU E 10
C235 C 0.6531(6) 0.2111(6) 0.1103(4) 0.086(4) Uiso 0.54(2) 1 d PGU E 10
H235 H 0.6850 0.1637 0.1373 0.104 Uiso 0.54(2) 1 calc PR E 10
C236 C 0.6486(6) 0.2279(6) 0.0427(4) 0.080(4) Uiso 0.54(2) 1 d PGU E 10
H236 H 0.6775 0.1920 0.0235 0.096 Uiso 0.54(2) 1 calc PR E 10
C237 C 0.6018(5) 0.2972(7) 0.0033(3) 0.074(4) Uiso 0.54(2) 1 d PGU E 10
H237 H 0.5988 0.3087 -0.0429 0.089 Uiso 0.54(2) 1 calc PR E 10
N7A N 0.5595(5) 0.3498(5) 0.0315(4) 0.110(4) Uiso 0.54(2) 1 d PGU E 10
C138 C 0.5052(2) 0.1815(3) 0.4217(2) 0.0827(18) Uani 1 1 d GU . .
C139 C 0.4412(2) 0.2459(2) 0.4100(2) 0.0881(18) Uani 1 1 d GU . .
H139 H 0.4394 0.2824 0.4259 0.106 Uiso 1 1 calc R . .
C140 C 0.3798(2) 0.2568(2) 0.3750(2) 0.0913(19) Uani 1 1 d GU . .
H140 H 0.3360 0.3008 0.3670 0.110 Uiso 1 1 calc R . .
C141 C 0.3825(2) 0.2033(3) 0.3518(2) 0.0948(19) Uani 1 1 d GU . .
C142 C 0.4465(3) 0.1389(2) 0.3635(3) 0.112(2) Uani 1 1 d GU . .
H142 H 0.4483 0.1023 0.3475 0.135 Uiso 1 1 calc R . .
C143 C 0.5079(2) 0.1280(2) 0.3984(3) 0.108(2) Uani 1 1 d GU . .
H143 H 0.5516 0.0840 0.4065 0.130 Uiso 1 1 calc R . .
C144 C 0.3134(4) 0.2163(5) 0.3148(4) 0.108(2) Uani 1 1 d U . .
H14A H 0.3234 0.1743 0.3015 0.129 Uiso 1 1 calc R . .
H14B H 0.3003 0.2596 0.2759 0.129 Uiso 1 1 calc R . .
H14C H 0.2721 0.2234 0.3434 0.129 Uiso 1 1 calc R . .
C145 C 0.5210(2) 0.1243(3) 0.5674(2) 0.0737(18) Uani 1 1 d G . .
C146 C 0.5011(3) 0.0708(2) 0.5655(2) 0.0809(19) Uani 1 1 d G . .
H146 H 0.5246 0.0431 0.5375 0.097 Uiso 1 1 calc R . .
C147 C 0.4467(3) 0.0580(2) 0.6046(2) 0.0812(19) Uani 1 1 d G . .
H147 H 0.4331 0.0215 0.6033 0.097 Uiso 1 1 calc R . .
C148 C 0.4123(2) 0.0986(3) 0.6456(2) 0.0752(18) Uani 1 1 d G . .
C149 C 0.4323(2) 0.1520(2) 0.6474(2) 0.0797(19) Uani 1 1 d G . .
H149 H 0.4088 0.1797 0.6754 0.096 Uiso 1 1 calc R . .
C150 C 0.4866(3) 0.1648(2) 0.6084(2) 0.0785(19) Uani 1 1 d G . .
H150 H 0.5002 0.2013 0.6096 0.094 Uiso 1 1 calc R . .
C151 C 0.3610(2) 0.0130(3) 0.7139(3) 0.087(2) Uani 1 1 d G . .
H151 H 0.3985 -0.0239 0.6999 0.105 Uiso 1 1 calc R . .
C152 C 0.3553(2) 0.0833(3) 0.6902(2) 0.083(2) Uani 1 1 d G . .
C153 C 0.3005(3) 0.1373(2) 0.7107(3) 0.090(2) Uani 1 1 d G . .
H153 H 0.2966 0.1853 0.6945 0.107 Uiso 1 1 calc R . .
C154 C 0.2513(3) 0.1211(3) 0.7549(3) 0.112(3) Uani 1 1 d G . .
H154 H 0.2137 0.1580 0.7689 0.134 Uiso 1 1 calc R . .
C155 C 0.2570(3) 0.0509(4) 0.7786(2) 0.106(2) Uani 1 1 d G . .
H155 H 0.2233 0.0398 0.8088 0.128 Uiso 1 1 calc R . .
N8 N 0.3118(3) -0.0032(3) 0.7581(3) 0.1031(19) Uani 1 1 d G . .
C156 C 0.6617(2) 0.0811(3) 0.63351(17) 0.0774(19) Uani 1 1 d G . .
C157 C 0.6725(3) 0.0092(3) 0.6575(2) 0.086(2) Uani 1 1 d G . .
H157 H 0.6682 -0.0136 0.6284 0.104 Uiso 1 1 calc R . .
C158 C 0.6894(3) -0.0292(2) 0.7240(3) 0.099(2) Uani 1 1 d G . .
H158 H 0.6968 -0.0784 0.7404 0.119 Uiso 1 1 calc R . .
C159 C 0.6956(3) 0.0042(3) 0.76654(17) 0.094(2) Uani 1 1 d G . .
C160 C 0.6849(2) 0.0761(3) 0.7426(2) 0.090(2) Uani 1 1 d G . .
H160 H 0.6891 0.0989 0.7716 0.108 Uiso 1 1 calc R . .
C161 C 0.6679(2) 0.1146(2) 0.6760(3) 0.088(2) Uani 1 1 d G . .
H161 H 0.6605 0.1637 0.6597 0.106 Uiso 1 1 calc R . .
C162 C 0.7148(5) -0.0385(5) 0.8395(3) 0.111(3) Uani 1 1 d . . .
H16A H 0.7200 -0.0878 0.8479 0.133 Uiso 1 1 calc R . .
H16B H 0.6752 -0.0144 0.8647 0.133 Uiso 1 1 calc R . .
H16C H 0.7616 -0.0407 0.8528 0.133 Uiso 1 1 calc R . .
C163 C 0.7757(2) 0.1179(3) 0.5613(2) 0.083(2) Uani 1 1 d G . .
C164 C 0.8260(3) 0.0455(2) 0.5862(2) 0.0808(19) Uani 1 1 d G . .
H164 H 0.8150 0.0090 0.5810 0.097 Uiso 1 1 calc R . .
C165 C 0.8924(2) 0.0265(2) 0.6188(2) 0.089(2) Uani 1 1 d G . .
H165 H 0.9267 -0.0230 0.6358 0.107 Uiso 1 1 calc R . .
C166 C 0.9085(2) 0.0800(3) 0.6265(2) 0.087(2) Uani 1 1 d G . .
C167 C 0.8583(3) 0.1524(3) 0.6015(2) 0.085(2) Uani 1 1 d G . .
H167 H 0.8693 0.1889 0.6068 0.103 Uiso 1 1 calc R . .
C168 C 0.7919(2) 0.1713(2) 0.5690(2) 0.0808(19) Uani 1 1 d G . .
H168 H 0.7576 0.2208 0.5519 0.097 Uiso 1 1 calc R . .
C169 C 1.0160(3) -0.0080(3) 0.7087(3) 0.121(2) Uani 1 1 d GU . .
H169 H 0.9942 -0.0412 0.7195 0.145 Uiso 1 1 calc R . .
C170 C 0.9810(2) 0.0596(3) 0.6612(3) 0.109(2) Uani 1 1 d GU . .
C171 C 1.0129(3) 0.1081(3) 0.6454(3) 0.126(2) Uani 1 1 d GU . .
H171 H 0.9889 0.1543 0.6129 0.152 Uiso 1 1 calc R . .
C172 C 1.0798(3) 0.0890(3) 0.6771(3) 0.144(3) Uani 1 1 d GU . .
H172 H 1.1016 0.1221 0.6663 0.173 Uiso 1 1 calc R . .
C173 C 1.1149(3) 0.0214(4) 0.7246(3) 0.155(3) Uani 1 1 d GU . .
H173 H 1.1606 0.0084 0.7463 0.186 Uiso 1 1 calc R . .
N9 N 1.0830(3) -0.0271(3) 0.7404(3) 0.150(2) Uani 1 1 d GU . .
C174 C 0.7542(3) 0.1861(3) 0.4186(2) 0.087(2) Uani 1 1 d G . .
C175 C 0.8191(3) 0.1296(2) 0.4115(3) 0.106(2) Uani 1 1 d G . .
H175 H 0.8259 0.0809 0.4316 0.128 Uiso 1 1 calc R . .
C176 C 0.8740(2) 0.1444(3) 0.3750(3) 0.113(3) Uani 1 1 d G . .
H176 H 0.9184 0.1058 0.3702 0.135 Uiso 1 1 calc R . .
C177 C 0.8641(3) 0.2157(4) 0.3456(3) 0.115(3) Uani 1 1 d G . .
C178 C 0.7992(4) 0.2722(3) 0.3527(2) 0.091(2) Uani 1 1 d G . .
H178 H 0.7924 0.3209 0.3327 0.109 Uiso 1 1 calc R . .
C179 C 0.7442(2) 0.2574(3) 0.3892(3) 0.087(2) Uani 1 1 d G . .
H179 H 0.6999 0.2960 0.3940 0.104 Uiso 1 1 calc R . .
C180 C 0.9249(6) 0.2342(6) 0.3086(5) 0.146(4) Uani 1 1 d . . .
H18A H 0.9074 0.2869 0.2916 0.175 Uiso 1 1 calc R . .
H18B H 0.9372 0.2149 0.2722 0.175 Uiso 1 1 calc R . .
H18C H 0.9692 0.2126 0.3384 0.175 Uiso 1 1 calc R . .
N10 N 0.5736(12) 0.4470(10) 0.3811(11) 0.344(10) Uiso 1 1 d D . .
C301 C 0.5320(12) 0.5031(10) 0.3522(12) 0.303(10) Uiso 1 1 d D . .
C302 C 0.4790(7) 0.5737(7) 0.3253(6) 0.168(4) Uiso 1 1 d D . .
H30A H 0.4376 0.5737 0.3042 0.202 Uiso 1 1 calc R . .
H30B H 0.5010 0.6019 0.2927 0.202 Uiso 1 1 calc R . .
H30C H 0.4609 0.5954 0.3600 0.202 Uiso 1 1 calc R . .
N11 N 0.5367(12) 0.6442(12) 0.4113(10) 0.334(9) Uiso 1 1 d D . .
C303 C 0.4952(9) 0.6583(9) 0.4485(8) 0.212(6) Uiso 1 1 d D . .
C304 C 0.4365(6) 0.6784(6) 0.4869(5) 0.152(4) Uiso 1 1 d D . .
H30D H 0.4088 0.7313 0.4713 0.183 Uiso 1 1 calc R . .
H30E H 0.4553 0.6620 0.5325 0.183 Uiso 1 1 calc R . .
H30F H 0.4037 0.6564 0.4841 0.183 Uiso 1 1 calc R . .
N12 N 0.6704(10) 0.3798(9) 0.5791(8) 0.272(7) Uiso 1 1 d D . .
C305 C 0.6777(8) 0.4236(8) 0.5366(7) 0.190(5) Uiso 1 1 d D . .
C306 C 0.6800(8) 0.4807(7) 0.4856(6) 0.179(5) Uiso 1 1 d D . .
H30G H 0.6443 0.4943 0.4499 0.215 Uiso 1 1 calc R . .
H30H H 0.7300 0.4665 0.4700 0.215 Uiso 1 1 calc R . .
H30I H 0.6674 0.5221 0.5007 0.215 Uiso 1 1 calc R . .
N14 N 0.0126(7) 0.0616(5) 0.0393(5) 0.172(3) Uiso 1 1 d D . .
C309 C -0.0484(8) 0.0793(7) 0.0308(6) 0.179(5) Uiso 1 1 d D . .
C310 C -0.1240(8) 0.1069(9) 0.0139(9) 0.245(7) Uiso 1 1 d D . .
H31B H -0.1518 0.1477 0.0299 0.294 Uiso 1 1 calc R . .
H31C H -0.1409 0.0688 0.0337 0.294 Uiso 1 1 calc R . .
H31D H -0.1323 0.1234 -0.0339 0.294 Uiso 1 1 calc R . .
N15 N 0.1125(5) 0.2871(5) 0.2715(4) 0.160(3) Uiso 1 1 d D . .
C311 C 0.1271(5) 0.2301(5) 0.3049(5) 0.128(3) Uiso 1 1 d D . .
C312 C 0.1497(6) 0.1592(5) 0.3441(5) 0.145(3) Uiso 1 1 d D . .
H31E H 0.1328 0.1342 0.3231 0.174 Uiso 1 1 calc R . .
H31F H 0.1285 0.1574 0.3866 0.174 Uiso 1 1 calc R . .
H31G H 0.2039 0.1353 0.3504 0.174 Uiso 1 1 calc R . .
N13 N 0.3342(12) 0.2082(10) 0.1305(9) 0.159(6) Uiso 0.50 1 d PD F 11
C307 C 0.3506(13) 0.1876(12) 0.0877(10) 0.152(7) Uiso 0.50 1 d PD F 11
C308 C 0.3712(14) 0.1723(13) 0.0301(11) 0.126(9) Uiso 0.50 1 d PD F 11
H30J H 0.3330 0.2075 -0.0051 0.151 Uiso 0.50 1 calc PR F 11
H30K H 0.3769 0.1233 0.0361 0.151 Uiso 0.50 1 calc PR F 11
H30L H 0.4184 0.1751 0.0186 0.151 Uiso 0.50 1 calc PR F 11
N16 N 0.2458(7) -0.0473(7) -0.0492(6) 0.109(4) Uiso 0.50 1 d PD G 11
C313 C 0.2566(8) -0.0044(7) -0.0410(6) 0.083(4) Uiso 0.50 1 d PD G 11
C314 C 0.2464(11) 0.0597(8) -0.0345(9) 0.127(6) Uiso 0.50 1 d PD G 11
H31J H 0.2427 0.0950 -0.0778 0.152 Uiso 0.50 1 calc PR G 11
H31H H 0.2885 0.0518 -0.0081 0.152 Uiso 0.50 1 calc PR G 11
H31I H 0.2006 0.0783 -0.0128 0.152 Uiso 0.50 1 calc PR G 11
N18 N 0.1330(15) 0.4459(15) 0.0750(14) 0.232(10) Uiso 0.50 1 d PD H 11
C317 C 0.0717(15) 0.4703(14) 0.0797(13) 0.176(9) Uiso 0.50 1 d PD H 11
C318 C -0.0008(14) 0.5203(14) 0.0759(13) 0.193(10) Uiso 0.50 1 d PD H 11
H31N H -0.0077 0.5662 0.0420 0.232 Uiso 0.50 1 calc PR H 11
H31P H -0.0125 0.5281 0.1182 0.232 Uiso 0.50 1 calc PR H 11
H31O H -0.0338 0.5023 0.0649 0.232 Uiso 0.50 1 calc PR H 11
N17 N 0.0728(5) 0.1300(5) 0.2296(5) 0.069(3) Uiso 0.50 1 d PD I 12
C315 C 0.0676(6) 0.1494(6) 0.1763(5) 0.062(3) Uiso 0.50 1 d PD I 12
C316 C 0.0594(12) 0.1700(11) 0.1092(6) 0.148(7) Uiso 0.50 1 d PD I 12
H31K H 0.1083 0.1544 0.0916 0.177 Uiso 0.50 1 calc PR I 12
H31L H 0.0323 0.2228 0.0910 0.177 Uiso 0.50 1 calc PR I 12
H31M H 0.0316 0.1474 0.0972 0.177 Uiso 0.50 1 calc PR I 12
N19 N 0.2675(18) 0.2244(15) 0.1492(13) 0.219(9) Uiso 0.50 1 d PD J 12
C319 C 0.2152(17) 0.2749(18) 0.1287(16) 0.219(12) Uiso 0.50 1 d PD J 12
C320 C 0.1517(16) 0.2690(16) 0.1178(14) 0.201(10) Uiso 0.50 1 d PD J 12
H32A H 0.1436 0.2787 0.0710 0.242 Uiso 0.50 1 calc PR J 12
H32B H 0.1092 0.3042 0.1324 0.242 Uiso 0.50 1 calc PR J 12
H32C H 0.1571 0.2199 0.1424 0.242 Uiso 0.50 1 calc PR J 12
N20 N 0.2240(10) 0.1906(9) 0.0138(8) 0.145(5) Uiso 0.50 1 d PD K 12
C321 C 0.2840(11) 0.1805(10) 0.0174(9) 0.130(6) Uiso 0.50 1 d PD K 12
C322 C 0.3576(12) 0.1560(16) 0.0356(13) 0.145(12) Uiso 0.50 1 d PD K 12
H32D H 0.3617 0.1799 0.0654 0.174 Uiso 0.50 1 calc PR K 12
H32E H 0.3842 0.1673 -0.0034 0.174 Uiso 0.50 1 calc PR K 12
H32F H 0.3793 0.1034 0.0578 0.174 Uiso 0.50 1 calc PR K 12

loop_
_atom_site_aniso_label
_atom_site_aniso_U_11
_atom_site_aniso_U_22
_atom_site_aniso_U_33
_atom_site_aniso_U_23
_atom_site_aniso_U_13
_atom_site_aniso_U_12
C1 0.082(6) 0.083(5) 0.071(4) -0.041(4) -0.012(4) -0.016(5)
C2 0.057(4) 0.095(6) 0.087(5) -0.041(4) -0.020(4) -0.008(4)
C3 0.070(5) 0.100(6) 0.073(5) -0.041(4) -0.018(4) -0.013(4)
C4 0.052(4) 0.092(5) 0.067(4) -0.037(4) -0.012(3) -0.002(4)
C5 0.065(5) 0.125(7) 0.073(5) -0.052(4) -0.009(3) -0.017(5)
C6 0.056(5) 0.123(7) 0.067(4) -0.047(4) -0.010(3) -0.005(5)
C7 0.059(4) 0.115(7) 0.083(6) -0.044(5) -0.019(4) 0.003(4)
C8 0.108(6) 0.121(7) 0.077(6) -0.032(5) -0.017(5) -0.022(5)
C9 0.132(7) 0.101(7) 0.103(7) -0.034(5) -0.013(5) -0.029(6)
C10 0.076(5) 0.090(6) 0.094(6) -0.043(5) -0.020(4) 0.000(4)
C11 0.073(5) 0.118(7) 0.071(5) -0.038(5) -0.014(4) -0.014(5)
C12 0.073(4) 0.093(6) 0.081(5) -0.043(4) -0.013(4) -0.016(4)
C13 0.112(7) 0.119(8) 0.106(8) -0.022(6) -0.028(6) -0.034(6)
C14 0.082(6) 0.123(7) 0.090(6) -0.023(6) -0.024(5) -0.023(5)
C15 0.082(5) 0.105(7) 0.117(7) -0.035(6) -0.025(5) -0.025(5)
C16 0.116(8) 0.151(10) 0.136(9) -0.032(7) -0.047(7) -0.047(7)
C17 0.139(10) 0.140(9) 0.155(10) -0.038(9) -0.053(8) -0.049(8)
N1 0.145(7) 0.158(9) 0.140(8) 0.016(7) -0.061(6) -0.073(7)
C18 0.065(4) 0.111(5) 0.106(4) -0.066(4) -0.001(3) -0.024(4)
C19 0.068(4) 0.126(5) 0.111(4) -0.076(4) -0.005(3) -0.019(4)
C20 0.073(4) 0.137(5) 0.134(5) -0.088(4) -0.003(4) -0.029(4)
C21 0.078(4) 0.147(5) 0.144(5) -0.079(4) 0.007(4) -0.047(4)
C22 0.083(4) 0.150(5) 0.123(5) -0.073(4) 0.011(4) -0.040(4)
C23 0.073(4) 0.133(5) 0.104(4) -0.064(4) 0.005(4) -0.033(4)
C24 0.095(5) 0.170(7) 0.164(7) -0.080(6) 0.011(5) -0.058(5)
C25 0.069(3) 0.111(4) 0.087(3) -0.053(3) -0.017(3) -0.009(3)
C26 0.091(3) 0.116(4) 0.088(3) -0.053(3) -0.016(3) -0.001(3)
C27 0.087(3) 0.120(4) 0.090(3) -0.051(3) -0.014(3) 0.000(3)
C28 0.065(3) 0.115(4) 0.091(3) -0.056(3) -0.013(3) -0.009(3)
C29 0.067(3) 0.128(4) 0.092(3) -0.058(3) -0.018(3) 0.002(3)
C30 0.067(3) 0.125(4) 0.089(3) -0.053(3) -0.017(3) 0.007(3)
C36 0.056(4) 0.110(6) 0.094(6) -0.045(5) -0.008(4) -0.017(4)
C37 0.182(10) 0.194(10) 0.084(6) -0.051(6) 0.001(6) -0.118(9)
C38 0.207(11) 0.170(10) 0.098(7) -0.042(7) -0.010(7) -0.113(9)
C39 0.092(6) 0.114(8) 0.130(8) -0.064(7) 0.012(5) -0.032(5)
C40 0.098(6) 0.106(7) 0.103(7) -0.044(5) 0.018(5) -0.016(5)
C41 0.093(5) 0.092(6) 0.081(6) -0.023(5) -0.013(4) -0.008(5)
C42 0.155(9) 0.136(8) 0.146(8) -0.062(6) 0.049(7) -0.074(7)
C54 0.065(4) 0.121(5) 0.091(4) -0.060(4) -0.011(3) -0.012(4)
C55 0.066(4) 0.121(4) 0.092(4) -0.062(4) 0.004(3) -0.024(3)
C56 0.071(4) 0.119(5) 0.109(4) -0.068(4) 0.014(3) -0.028(3)
C57 0.065(4) 0.122(4) 0.113(4) -0.078(4) -0.009(3) -0.014(3)
C58 0.080(4) 0.117(5) 0.100(4) -0.061(4) -0.011(3) -0.005(3)
C59 0.079(4) 0.120(5) 0.088(4) -0.054(3) -0.009(3) -0.003(4)
C60 0.078(4) 0.128(5) 0.134(6) -0.085(4) -0.005(4) -0.009(4)
C61 0.056(4) 0.090(6) 0.092(5) -0.045(4) -0.004(4) -0.017(4)
C62 0.045(4) 0.074(5) 0.106(6) -0.033(5) -0.012(4) -0.006(3)
C63 0.043(4) 0.078(5) 0.103(6) -0.040(5) -0.007(4) -0.010(4)
C64 0.053(4) 0.087(6) 0.094(5) -0.031(4) -0.017(4) -0.016(4)
C65 0.056(4) 0.076(5) 0.089(5) -0.033(4) -0.009(4) -0.006(4)
C66 0.055(4) 0.074(5) 0.110(6) -0.047(5) 0.006(4) -0.011(4)
C67 0.058(4) 0.079(5) 0.104(6) -0.041(5) -0.022(4) 0.009(4)
C68 0.064(5) 0.086(5) 0.131(7) -0.036(5) -0.029(5) -0.012(4)
C69 0.077(5) 0.103(6) 0.139(7) -0.039(6) -0.037(5) -0.023(5)
C70 0.077(5) 0.079(5) 0.105(6) -0.041(4) -0.027(5) 0.007(4)
C71 0.071(5) 0.098(6) 0.096(5) -0.049(5) -0.015(4) -0.020(4)
C72 0.071(4) 0.070(5) 0.094(5) -0.038(4) -0.009(4) -0.021(4)
C73 0.116(5) 0.148(6) 0.107(5) -0.018(4) -0.027(4) -0.030(5)
C74 0.117(5) 0.113(5) 0.095(5) -0.039(4) -0.030(4) -0.023(4)
C75 0.146(6) 0.125(6) 0.130(6) -0.021(4) -0.055(5) -0.041(5)
C76 0.157(6) 0.126(6) 0.133(6) -0.015(4) -0.051(5) -0.029(5)
C77 0.132(6) 0.124(6) 0.128(6) -0.008(5) -0.034(5) 0.004(5)
N4 0.120(5) 0.161(6) 0.129(5) -0.020(4) -0.046(4) -0.004(4)
C78 0.065(5) 0.090(5) 0.093(5) -0.040(4) -0.024(4) -0.013(4)
C79 0.071(5) 0.083(5) 0.109(6) -0.039(4) -0.027(4) -0.016(4)
C80 0.090(6) 0.106(6) 0.104(6) -0.046(5) -0.016(4) -0.027(5)
C81 0.080(5) 0.094(4) 0.118(5) -0.057(4) -0.021(4) -0.008(4)
C82 0.069(4) 0.101(4) 0.127(5) -0.050(4) -0.026(4) -0.011(3)
C83 0.056(4) 0.094(4) 0.122(5) -0.050(4) -0.023(4) -0.006(4)
C84 0.104(5) 0.097(5) 0.134(6) -0.063(5) -0.024(5) -0.005(4)
C85 0.055(4) 0.082(5) 0.103(5) -0.042(4) -0.006(4) -0.013(4)
C86 0.071(5) 0.088(5) 0.127(7) -0.052(5) -0.017(5) -0.009(4)
C87 0.068(5) 0.096(5) 0.124(7) -0.054(5) -0.001(5) -0.011(4)
C88 0.071(5) 0.117(6) 0.106(6) -0.058(5) -0.013(5) -0.022(5)
C89 0.060(5) 0.134(7) 0.132(7) -0.063(6) -0.008(5) -0.023(5)
C90 0.069(5) 0.118(6) 0.094(5) -0.038(5) -0.010(4) -0.032(4)
C91 0.092(6) 0.164(8) 0.134(8) -0.100(7) 0.023(5) -0.036(6)
C92 0.086(6) 0.139(7) 0.122(7) -0.050(6) -0.008(6) -0.044(6)
C93 0.101(7) 0.155(8) 0.110(6) -0.068(6) 0.005(6) -0.049(6)
C94 0.104(8) 0.223(12) 0.133(9) -0.085(8) 0.006(6) -0.067(8)
C95 0.113(8) 0.201(11) 0.129(8) -0.093(8) 0.013(7) -0.055(8)
N5 0.127(7) 0.187(8) 0.162(8) -0.108(7) 0.035(6) -0.070(6)
C96 0.063(5) 0.081(5) 0.105(6) -0.044(4) -0.016(4) -0.014(4)
C97 0.072(5) 0.093(6) 0.096(5) -0.036(5) -0.005(5) -0.028(4)
C98 0.103(7) 0.096(6) 0.098(6) -0.040(5) -0.004(5) -0.040(5)
C99 0.076(5) 0.089(5) 0.093(6) -0.039(4) -0.022(5) -0.009(5)
C100 0.070(5) 0.083(5) 0.093(5) -0.045(4) -0.012(5) -0.009(4)
C101 0.064(5) 0.088(5) 0.090(5) -0.040(4) -0.008(4) -0.013(4)
C102 0.103(6) 0.113(6) 0.097(6) -0.050(5) -0.016(5) -0.019(5)
C103 0.064(4) 0.074(5) 0.085(5) -0.033(4) -0.012(4) -0.003(4)
C104 0.063(4) 0.072(5) 0.100(5) -0.035(4) -0.002(4) -0.013(4)
C105 0.050(4) 0.085(5) 0.098(5) -0.041(4) 0.000(4) -0.010(4)
C106 0.062(4) 0.079(5) 0.077(4) -0.033(4) -0.017(4) 0.003(4)
C107 0.057(4) 0.092(5) 0.092(5) -0.041(4) -0.009(4) -0.011(4)
C108 0.051(4) 0.077(5) 0.102(5) -0.041(4) -0.007(4) -0.005(4)
C109 0.084(5) 0.083(5) 0.100(6) -0.054(4) -0.003(4) -0.014(4)
C110 0.057(4) 0.076(5) 0.079(5) -0.032(4) -0.014(4) -0.005(4)
C111 0.068(4) 0.077(5) 0.096(5) -0.036(4) -0.007(4) -0.008(4)
C112 0.063(4) 0.083(6) 0.114(6) -0.051(5) -0.005(4) -0.010(4)
C113 0.093(5) 0.075(5) 0.097(6) -0.039(5) -0.023(4) -0.021(5)
N6 0.081(4) 0.095(5) 0.108(5) -0.045(4) -0.018(4) -0.009(4)
C114 0.059(4) 0.078(5) 0.097(6) -0.033(4) -0.002(4) -0.006(4)
C115 0.091(6) 0.077(5) 0.119(6) -0.045(5) 0.014(5) -0.023(4)
C116 0.093(6) 0.102(6) 0.118(7) -0.061(5) 0.026(5) -0.027(5)
C117 0.099(6) 0.090(6) 0.109(6) -0.055(5) 0.013(5) -0.013(5)
C118 0.069(5) 0.113(6) 0.090(5) -0.048(5) 0.004(4) -0.021(4)
C119 0.059(4) 0.105(6) 0.105(6) -0.042(5) -0.008(4) -0.025(4)
C120 0.139(8) 0.127(7) 0.136(7) -0.077(6) 0.046(6) -0.047(6)
C121 0.071(5) 0.081(5) 0.077(5) -0.039(4) -0.005(4) -0.018(4)
C122 0.074(5) 0.084(5) 0.071(5) -0.041(4) -0.010(4) -0.014(4)
C123 0.054(4) 0.071(4) 0.070(5) -0.036(3) -0.006(3) 0.000(3)
C124 0.059(4) 0.080(5) 0.074(5) -0.047(4) -0.007(4) -0.009(4)
C125 0.060(4) 0.080(5) 0.073(5) -0.039(4) -0.007(4) -0.009(4)
C126 0.079(5) 0.090(5) 0.077(5) -0.045(4) -0.009(4) -0.018(4)
C138 0.075(4) 0.082(4) 0.079(4) -0.035(3) -0.012(3) -0.013(3)
C139 0.069(4) 0.090(4) 0.095(4) -0.038(3) -0.012(3) -0.017(3)
C140 0.065(4) 0.100(4) 0.097(4) -0.037(4) -0.010(3) -0.019(3)
C141 0.087(4) 0.104(4) 0.090(4) -0.033(3) -0.020(3) -0.032(3)
C142 0.106(5) 0.107(5) 0.105(5) -0.042(4) -0.045(4) -0.014(4)
C143 0.107(4) 0.097(4) 0.109(5) -0.057(4) -0.041(4) -0.007(4)
C144 0.087(4) 0.132(6) 0.101(5) -0.023(4) -0.017(4) -0.051(4)
C145 0.051(4) 0.079(5) 0.077(4) -0.039(4) -0.019(3) -0.003(4)
C146 0.056(4) 0.087(5) 0.092(5) -0.045(4) -0.009(4) -0.010(4)
C147 0.066(4) 0.077(5) 0.093(5) -0.039(4) -0.018(4) -0.011(4)
C148 0.051(4) 0.081(5) 0.077(4) -0.035(4) -0.011(3) -0.005(4)
C149 0.068(4) 0.083(5) 0.084(5) -0.046(4) -0.004(4) -0.013(4)
C150 0.063(4) 0.078(5) 0.091(5) -0.045(4) -0.011(4) -0.012(4)
C151 0.068(5) 0.105(7) 0.082(5) -0.037(4) 0.003(4) -0.025(4)
C152 0.068(5) 0.087(5) 0.084(5) -0.046(4) -0.013(4) -0.008(4)
C153 0.072(5) 0.089(5) 0.110(6) -0.056(5) 0.000(4) -0.018(4)
C154 0.096(6) 0.136(8) 0.142(7) -0.094(6) 0.036(6) -0.053(6)
C155 0.098(6) 0.132(8) 0.119(7) -0.071(6) 0.020(5) -0.057(6)
N8 0.110(5) 0.104(5) 0.100(5) -0.050(4) -0.016(4) -0.034(4)
C156 0.059(4) 0.091(5) 0.078(5) -0.050(4) -0.007(3) -0.011(4)
C157 0.068(4) 0.103(6) 0.087(6) -0.043(4) -0.006(4) -0.025(4)
C158 0.080(5) 0.121(6) 0.084(6) -0.033(5) -0.005(4) -0.032(5)
C159 0.081(5) 0.131(7) 0.071(5) -0.047(5) -0.014(4) -0.033(5)
C160 0.062(4) 0.121(7) 0.090(6) -0.057(5) -0.006(4) -0.024(4)
C161 0.061(4) 0.117(6) 0.088(5) -0.049(5) -0.009(4) -0.025(4)
C162 0.105(6) 0.144(7) 0.082(5) -0.036(5) -0.013(4) -0.051(6)
C163 0.068(5) 0.100(6) 0.070(4) -0.040(4) -0.001(4) -0.018(4)
C164 0.067(4) 0.084(5) 0.089(5) -0.051(4) 0.000(4) -0.011(4)
C165 0.055(4) 0.102(6) 0.107(5) -0.065(4) -0.005(4) -0.005(4)
C166 0.062(4) 0.105(6) 0.103(5) -0.065(5) -0.004(4) -0.020(5)
C167 0.072(5) 0.097(6) 0.095(5) -0.051(4) 0.000(4) -0.027(4)
C168 0.079(5) 0.081(5) 0.086(5) -0.048(4) -0.004(4) -0.021(4)
C169 0.077(4) 0.130(5) 0.154(6) -0.076(4) -0.033(4) -0.015(4)
C170 0.068(4) 0.127(5) 0.144(6) -0.077(4) -0.014(4) -0.025(4)
C171 0.084(4) 0.153(6) 0.160(6) -0.075(5) -0.018(4) -0.044(4)
C172 0.093(5) 0.163(6) 0.192(7) -0.075(5) -0.033(5) -0.048(5)
C173 0.102(5) 0.165(7) 0.199(7) -0.076(5) -0.047(5) -0.036(5)
N9 0.102(4) 0.156(5) 0.189(6) -0.079(5) -0.048(4) -0.026(4)
C174 0.076(5) 0.110(6) 0.081(5) -0.057(5) 0.005(4) -0.024(5)
C175 0.094(6) 0.106(6) 0.140(7) -0.081(5) 0.031(5) -0.036(6)
C176 0.109(7) 0.101(7) 0.137(7) -0.062(6) 0.034(6) -0.040(6)
C177 0.102(7) 0.151(9) 0.104(6) -0.067(6) 0.015(5) -0.047(7)
C178 0.076(5) 0.104(6) 0.095(5) -0.038(4) -0.007(4) -0.034(5)
C179 0.078(5) 0.075(5) 0.089(5) -0.038(4) -0.030(4) -0.002(4)
C180 0.130(8) 0.153(9) 0.155(9) -0.060(7) 0.055(7) -0.062(7)

loop_
_atom_type_symbol
_atom_type_description
_atom_type_scat_dispersion_real
_atom_type_scat_dispersion_imag
_atom_type_scat_source
C C 0.018 0.009
;
International Tables for Crystallography
(1992, Vol. C, Tables 4.2.6.8 and 6.1.1.4)
;
H H 0.000 0.000
;
International Tables for Crystallography
(1992, Vol. C, Table 6.1.1.4)
;
N N 0.031 0.018
;
International Tables for Crystallography
(1992, Vol. C, Tables 4.2.6.8 and 6.1.1.4)
;

loop_
_geom_angle_atom_site_label_1
_geom_angle_atom_site_label_2
_geom_angle_atom_site_label_3
_geom_angle
C2 C1 C6 121.4(7)
C2 C1 C7 119.6(7)
C6 C1 C7 119.0(7)
C1 C2 C3 119.0(7)
C1 C2 C18 123.9(7)
C3 C2 C18 117.0(6)
C4 C3 C2 119.6(7)
C4 C3 C25 121.5(7)
C2 C3 C25 118.9(6)
C5 C4 C3 120.9(7)
C5 C4 C36 119.7(7)
C3 C4 C36 119.3(6)
C4 C5 C6 120.0(7)
C4 C5 C43 131.7(9)
C6 C5 C43 106.1(8)
C4 C5 C43A 116.6(8)
C6 C5 C43A 123.3(8)
C1 C6 C5 118.9(7)
C1 C6 C54 120.8(8)
C5 C6 C54 120.3(7)
C8 C7 C12 120.0
C8 C7 C1 120.2(5)
C12 C7 C1 119.8(5)
C9 C8 C7 120.0
C8 C9 C10 120.0
C11 C10 C9 120.0
C11 C10 C14 120.1
C9 C10 C14 119.9
C10 C11 C12 120.0
C11 C12 C7 120.0
C14 C13 N1 120.0
C15 C14 C13 120.0
C15 C14 C10 121.5
C13 C14 C10 118.5
C14 C15 C16 120.0
C17 C16 C15 120.0
N1 C17 C16 120.0
C17 N1 C13 120.0
C19 C18 C23 120.0
C19 C18 C2 121.1(4)
C23 C18 C2 118.9(4)
C20 C19 C18 120.0
C19 C20 C21 120.0
C20 C21 C22 120.0
C20 C21 C24 119.9(5)
C22 C21 C24 120.0(5)
C21 C22 C23 120.0
C22 C23 C18 120.0
C26 C25 C30 120.0
C26 C25 C3 121.3(4)
C30 C25 C3 118.7(4)
C27 C26 C25 120.0
C26 C27 C28 120.0
C27 C28 C29 120.0
C27 C28 C32A 119.3(5)
C29 C28 C32A 120.7(5)
C27 C28 C32 121.4(5)
C29 C28 C32 118.6(5)
C30 C29 C28 120.0
C29 C30 C25 120.0
C32 C31 N2 120.0
C31 C32 C33 120.0
C31 C32 C28 119.1(7)
C33 C32 C28 120.3(7)
C34 C33 C32 120.0
C33 C34 C35 120.0
N2 C35 C34 120.0
C35 N2 C31 120.0
C32A C31A N2A 120.0
C33A C32A C31A 120.0
C33A C32A C28 117.3(6)
C31A C32A C28 122.2(6)
C32A C33A C34A 120.0
C35A C34A C33A 120.0
C34A C35A N2A 120.0
C35A N2A C31A 120.0
C37 C36 C41 120.0
C37 C36 C4 118.0(5)
C41 C36 C4 122.0(5)
C38 C37 C36 120.0
C37 C38 C39 120.0
C40 C39 C38 120.0
C40 C39 C42 119.9(7)
C38 C39 C42 120.0(7)
C39 C40 C41 120.0
C40 C41 C36 120.0
C44 C43 C48 120.0
C44 C43 C5 123.1(7)
C48 C43 C5 114.5(7)
C43 C44 C45 120.0
C46 C45 C44 120.0
C47 C46 C45 120.0
C48 C47 C46 120.0
C47 C48 C43 120.0
C44A C43A C48A 120.0
C44A C43A C5 113.5(6)
C48A C43A C5 126.5(6)
C45A C44A C43A 120.0
C44A C45A C46A 120.0
C47A C46A C45A 120.0
C46A C47A C48A 120.0
C47A C48A C43A 120.0
C50 C49 N3 120.0
C51 C50 C49 120.0
C50 C51 C52 120.0
C53 C52 C51 120.0
N3 C53 C52 120.0
C53 N3 C49 120.0
C50A C49A N3A 120.0
C51A C50A C49A 120.0
C52A C51A C50A 120.0
C51A C52A C53A 120.0
N3A C53A C52A 120.0
C53A N3A C49A 120.0
C55 C54 C59 120.0
C55 C54 C6 119.6(4)
C59 C54 C6 120.4(4)
C54 C55 C56 120.0
C57 C56 C55 120.0
C56 C57 C58 120.0
C56 C57 C60 120.9(5)
C58 C57 C60 119.0(5)
C59 C58 C57 120.0
C58 C59 C54 120.0
C66 C61 C62 119.8(7)
C66 C61 C67 119.4(7)
C62 C61 C67 120.8(6)
C63 C62 C61 121.3(7)
C63 C62 C78 119.8(7)
C61 C62 C78 118.9(6)
C62 C63 C64 117.7(7)
C62 C63 C85 122.7(6)
C64 C63 C85 119.5(6)
C65 C64 C63 120.8(7)
C65 C64 C96 118.8(6)
C63 C64 C96 120.3(7)
C64 C65 C66 120.8(7)
C64 C65 C103 119.4(6)
C66 C65 C103 119.1(6)
C61 C66 C65 119.4(7)
C61 C66 C114 120.4(7)
C65 C66 C114 120.1(6)
C68 C67 C72 120.0
C68 C67 C61 118.8(4)
C72 C67 C61 121.1(4)
C67 C68 C69 120.0
C70 C69 C68 120.0
C69 C70 C71 120.0
C69 C70 C74 121.8
C71 C70 C74 118.2
C72 C71 C70 120.0
C71 C72 C67 120.0
C74 C73 N4 120.0
C75 C74 C73 120.0
C75 C74 C70 123.0
C73 C74 C70 116.8
C74 C75 C76 120.0
C77 C76 C75 120.0
C76 C77 N4 120.0
C77 N4 C73 120.0
C79 C78 C83 120.0
C79 C78 C62 121.2(4)
C83 C78 C62 118.8(4)
C80 C79 C78 120.0
C81 C80 C79 120.0
C80 C81 C82 120.0
C80 C81 C84 117.7(5)
C82 C81 C84 122.3(5)
C83 C82 C81 120.0
C82 C83 C78 120.0
C86 C85 C90 120.0
C86 C85 C63 120.2(4)
C90 C85 C63 119.8(4)
C87 C86 C85 120.0
C88 C87 C86 120.0
C89 C88 C87 120.0
C89 C88 C92 120.7
C87 C88 C92 119.3
C90 C89 C88 120.0
C89 C90 C85 120.0
C92 C91 N5 120.0
C91 C92 C93 120.0
C91 C92 C88 118.7
C93 C92 C88 121.2
C92 C93 C94 120.0
C95 C94 C93 120.0
C94 C95 N5 120.0
C95 N5 C91 120.0
C97 C96 C101 120.0
C97 C96 C64 121.1(4)
C101 C96 C64 118.9(4)
C98 C97 C96 120.0
C97 C98 C99 120.0
C98 C99 C100 120.0
C98 C99 C102 119.1(5)
C100 C99 C102 120.9(5)
C101 C100 C99 120.0
C100 C101 C96 120.0
C104 C103 C108 120.0
C104 C103 C65 121.7(4)
C108 C103 C65 117.9(4)
C105 C104 C103 120.0
C104 C105 C106 120.0
C105 C106 C107 120.0
C105 C106 C110 120.9
C107 C106 C110 118.9
C108 C107 C106 120.0
C107 C108 C103 120.0
C110 C109 N6 120.0
C109 C110 C111 120.0
C109 C110 C106 118.2
C111 C110 C106 121.7
C112 C111 C110 120.0
C111 C112 C113 120.0
N6 C113 C112 120.0
C113 N6 C109 120.0
C115 C114 C119 120.0
C115 C114 C66 119.4(5)
C119 C114 C66 120.6(5)
C116 C115 C114 120.0
C117 C116 C115 120.0
C116 C117 C118 120.0
C116 C117 C120 119.4(6)
C118 C117 C120 120.5(6)
C119 C118 C117 120.0
C118 C119 C114 120.0
C122 C121 C126 120.4(6)
C122 C121 C127 128.4(7)
C126 C121 C127 110.6(7)
C122 C121 C227 115.1(6)
C126 C121 C227 124.4(7)
C123 C122 C121 120.7(6)
C123 C122 C138 121.2(6)
C121 C122 C138 117.9(6)
C122 C123 C124 118.7(6)
C122 C123 C145 121.6(6)
C124 C123 C145 119.7(6)
C125 C124 C123 120.9(6)
C125 C124 C156 120.2(5)
C123 C124 C156 118.9(6)
C124 C125 C126 121.0(6)
C124 C125 C163 120.8(6)
C126 C125 C163 118.0(6)
C121 C126 C125 118.1(7)
C121 C126 C174 119.9(6)
C125 C126 C174 122.0(6)
C128 C127 C132 120.0
C128 C127 C121 123.7(7)
C132 C127 C121 114.3(7)
C129 C128 C127 120.0
C128 C129 C130 120.0
C131 C130 C129 120.0
C130 C131 C132 120.0
C131 C132 C127 120.0
C228 C227 C232 120.0
C228 C227 C121 113.9(5)
C232 C227 C121 125.9(5)
C229 C228 C227 120.0
C228 C229 C230 120.0
C229 C230 C231 120.0
C230 C231 C232 120.0
C231 C232 C227 120.0
C134 C133 N7 120.0
C133 C134 C135 120.0
C134 C135 C136 120.0
C137 C136 C135 120.0
C136 C137 N7 120.0
C137 N7 C133 120.0
C234 C233 N7A 120.0
C233 C234 C235 120.0
C234 C235 C236 120.0
C235 C236 C237 120.0
N7A C237 C236 120.0
C237 N7A C233 120.0
C139 C138 C143 120.0
C139 C138 C122 120.8(4)
C143 C138 C122 119.2(4)
C140 C139 C138 120.0
C141 C140 C139 120.0
C140 C141 C142 120.0
C140 C141 C144 118.6(5)
C142 C141 C144 121.4(5)
C141 C142 C143 120.0
C142 C143 C138 120.0
C146 C145 C150 120.0
C146 C145 C123 122.0(4)
C150 C145 C123 118.0(4)
C147 C146 C145 120.0
C148 C147 C146 120.0
C147 C148 C149 120.0
C147 C148 C152 120.6
C149 C148 C152 119.4
C150 C149 C148 120.0
C149 C150 C145 120.0
C152 C151 N8 120.0
C151 C152 C153 120.0
C151 C152 C148 119.0
C153 C152 C148 120.9
C154 C153 C152 120.0
C153 C154 C155 120.0
N8 C155 C154 120.0
C155 N8 C151 120.0
C157 C156 C161 120.0
C157 C156 C124 119.9(4)
C161 C156 C124 120.0(4)
C158 C157 C156 120.0
C157 C158 C159 120.0
C158 C159 C160 120.0
C158 C159 C162 119.8(5)
C160 C159 C162 120.2(5)
C161 C160 C159 120.0
C160 C161 C156 120.0
C164 C163 C168 120.0
C164 C163 C125 119.6(4)
C168 C163 C125 120.4(4)
C163 C164 C165 120.0
C164 C165 C166 120.0
C167 C166 C165 120.0
C167 C166 C170 119.9
C165 C166 C170 120.1
C166 C167 C168 120.0
C167 C168 C163 120.0
C170 C169 N9 120.0
C169 C170 C171 120.0
C169 C170 C166 119.9
C171 C170 C166 120.1
C172 C171 C170 120.0
C171 C172 C173 120.0
C172 C173 N9 120.0
C173 N9 C169 120.0
C175 C174 C179 120.0
C175 C174 C126 119.2(5)
C179 C174 C126 120.8(5)
C174 C175 C176 120.0
C175 C176 C177 120.0
C178 C177 C176 120.0
C178 C177 C180 118.2(6)
C176 C177 C180 121.7(6)
C179 C178 C177 120.0
C178 C179 C174 120.0
N10 C301 C302 172(3)
N11 C303 C304 171(2)
N12 C305 C306 174.9(19)
N14 C309 C310 173.8(17)
N15 C311 C312 176.1(12)
N13 C307 C308 171(3)
N16 C313 C314 162.0(17)
N18 C317 C318 162(3)
N17 C315 C316 175.8(14)
N19 C319 C320 119(4)
N20 C321 C322 166(3)

loop_
_geom_bond_atom_site_label_1
_geom_bond_atom_site_label_2
_geom_bond_distance
C1 C2 1.383(10)
C1 C6 1.391(10)
C1 C7 1.532(8)
C2 C3 1.439(10)
C2 C18 1.499(8)
C3 C4 1.409(10)
C3 C25 1.498(8)
C4 C5 1.352(9)
C4 C36 1.505(9)
C5 C6 1.459(11)
C5 C43 1.478(9)
C5 C43A 1.553(9)
C6 C54 1.519(8)
C7 C8 1.3900
C7 C12 1.3900
C8 C9 1.3900
C9 C10 1.3900
C10 C11 1.3900
C10 C14 1.504
C11 C12 1.3900
C13 C14 1.3900
C13 N1 1.3900
C14 C15 1.3900
C15 C16 1.3900
C16 C17 1.3900
C17 N1 1.3900
C18 C19 1.3900
C18 C23 1.3900
C19 C20 1.3900
C20 C21 1.3900
C21 C22 1.3900
C21 C24 1.531(9)
C22 C23 1.3900
C25 C26 1.3900
C25 C30 1.3900
C26 C27 1.3900
C27 C28 1.3900
C28 C29 1.3900
C28 C32A 1.482(7)
C28 C32 1.546(7)
C29 C30 1.3900
C31 C32 1.3900
C31 N2 1.3900
C32 C33 1.3900
C33 C34 1.3900
C34 C35 1.3900
C35 N2 1.3900
C31A C32A 1.3900
C31A N2A 1.3900
C32A C33A 1.3900
C33A C34A 1.3900
C34A C35A 1.3900
C35A N2A 1.3900
C36 C37 1.3900
C36 C41 1.3900
C37 C38 1.3900
C38 C39 1.3900
C39 C40 1.3900
C39 C42 1.515(10)
C40 C41 1.3900
C43 C44 1.3900
C43 C48 1.3900
C44 C45 1.3900
C45 C46 1.3900
C46 C47 1.3900
C46 C50 1.529(13)
C47 C48 1.3900
C43A C44A 1.3900
C43A C48A 1.3900
C44A C45A 1.3900
C45A C46A 1.3900
C46A C47A 1.3900
C46A C50A 1.53(2)
C47A C48A 1.3900
C49 C50 1.3900
C49 N3 1.3900
C50 C51 1.3900
C51 C52 1.3900
C52 C53 1.3900
C53 N3 1.3900
C49A C50A 1.3900
C49A N3A 1.3900
C50A C51A 1.3900
C51A C52A 1.3900
C52A C53A 1.3900
C53A N3A 1.3900
C54 C55 1.3900
C54 C59 1.3900
C55 C56 1.3900
C56 C57 1.3900
C57 C58 1.3900
C57 C60 1.538(8)
C58 C59 1.3900
C61 C66 1.396(9)
C61 C62 1.416(9)
C61 C67 1.526(8)
C62 C63 1.396(9)
C62 C78 1.526(8)
C63 C64 1.431(9)
C63 C85 1.485(8)
C64 C65 1.384(9)
C64 C96 1.522(8)
C65 C66 1.405(10)
C65 C103 1.509(8)
C66 C114 1.527(8)
C67 C68 1.3900
C67 C72 1.3900
C68 C69 1.3900
C69 C70 1.3900
C70 C71 1.3900
C70 C74 1.496
C71 C72 1.3900
C73 C74 1.3900
C73 N4 1.3900
C74 C75 1.3900
C75 C76 1.3900
C76 C77 1.3900
C77 N4 1.3900
C78 C79 1.3900
C78 C83 1.3900
C79 C80 1.3900
C80 C81 1.3900
C81 C82 1.3900
C81 C84 1.490(8)
C82 C83 1.3900
C85 C86 1.3900
C85 C90 1.3900
C86 C87 1.3900
C87 C88 1.3900
C88 C89 1.3900
C88 C92 1.501
C89 C90 1.3900
C91 C92 1.3900
C91 N5 1.3900
C92 C93 1.3900
C93 C94 1.3900
C94 C95 1.3900
C95 N5 1.3900
C96 C97 1.3900
C96 C101 1.3900
C97 C98 1.3900
C98 C99 1.3900
C99 C100 1.3900
C99 C102 1.532(8)
C100 C101 1.3900
C103 C104 1.3900
C103 C108 1.3900
C104 C105 1.3900
C105 C106 1.3900
C106 C107 1.3900
C106 C110 1.493
C107 C108 1.3900
C109 C110 1.3900
C109 N6 1.3900
C110 C111 1.3900
C111 C112 1.3900
C112 C113 1.3900
C113 N6 1.3900
C114 C115 1.3900
C114 C119 1.3900
C115 C116 1.3900
C116 C117 1.3900
C117 C118 1.3900
C117 C120 1.539(9)
C118 C119 1.3900
C121 C122 1.398(9)
C121 C126 1.417(9)
C121 C127 1.511(9)
C121 C227 1.553(8)
C122 C123 1.397(9)
C122 C138 1.521(7)
C123 C124 1.417(9)
C123 C145 1.504(7)
C124 C125 1.368(9)
C124 C156 1.512(7)
C125 C126 1.419(9)
C125 C163 1.524(7)
C126 C174 1.504(8)
C127 C128 1.3900
C127 C132 1.3900
C128 C129 1.3900
C129 C130 1.3900
C130 C131 1.3900
C130 C134 1.514(10)
C131 C132 1.3900
C227 C228 1.3900
C227 C232 1.3900
C228 C229 1.3900
C229 C230 1.3900
C230 C231 1.3900
C230 C234 1.547(7)
C231 C232 1.3900
C133 C134 1.3900
C133 N7 1.3900
C134 C135 1.3900
C135 C136 1.3900
C136 C137 1.3900
C137 N7 1.3900
C233 C234 1.3900
C233 N7A 1.3900
C234 C235 1.3900
C235 C236 1.3900
C236 C237 1.3900
C237 N7A 1.3900
C138 C139 1.3900
C138 C143 1.3900
C139 C140 1.3900
C140 C141 1.3900
C141 C142 1.3900
C141 C144 1.529(7)
C142 C143 1.3900
C145 C146 1.3900
C145 C150 1.3900
C146 C147 1.3900
C147 C148 1.3900
C148 C149 1.3900
C148 C152 1.510
C149 C150 1.3900
C151 C152 1.3900
C151 N8 1.3900
C152 C153 1.3900
C153 C154 1.3900
C154 C155 1.3900
C155 N8 1.3900
C156 C157 1.3900
C156 C161 1.3900
C157 C158 1.3900
C158 C159 1.3900
C159 C160 1.3900
C159 C162 1.528(8)
C160 C161 1.3900
C163 C164 1.3900
C163 C168 1.3900
C164 C165 1.3900
C165 C166 1.3900
C166 C167 1.3900
C166 C170 1.510
C167 C168 1.3900
C169 C170 1.3900
C169 N9 1.3900
C170 C171 1.3900
C171 C172 1.3900
C172 C173 1.3900
C173 N9 1.3900
C174 C175 1.3900
C174 C179 1.3900
C175 C176 1.3900
C176 C177 1.3900
C177 C178 1.3900
C177 C180 1.528(10)
C178 C179 1.3900
N10 C301 1.13(3)
C301 C302 1.39(3)
N11 C303 1.13(3)
C303 C304 1.38(2)
N12 C305 1.14(2)
C305 C306 1.37(2)
N14 C309 1.12(2)
C309 C310 1.40(2)
N15 C311 1.125(7)
C311 C312 1.373(8)
N13 C307 1.126(9)
C307 C308 1.383(10)
N16 C313 1.109(8)
C313 C314 1.369(9)
N18 C317 1.120(9)
C317 C318 1.377(10)
N17 C315 1.089(8)
C315 C316 1.376(9)
N19 C319 1.122(9)
C319 C320 1.378(10)
N20 C321 1.129(9)
C321 C322 1.378(10)
